data_7159041
loop_
_publ_author_name
'Shankar, Mallepalli'
'Kumara Swamy, K. C.'

_publ_section_title
;
 Ru(II)-catalysed oxidative (4 + 2) annulation of chromene and coumarin
 carboxylic acids with alkynes/propargylic alcohols: isolation of Ru(0)
 complexes.
;
_journal_issue 1
_journal_name_full 'Organic &amp; biomolecular chemistry'
_journal_page_first 195
_journal_page_last 208
_journal_paper_doi 10.1039/d2ob01890j
_journal_volume 21
_journal_year 2022
_chemical_formula_moiety 'C20 H15 Br O4, C Cl'
_chemical_formula_sum 'C21 H15 Br Cl O4'
_chemical_formula_weight 446.69
_space_group_crystal_system monoclinic
_space_group_IT_number 14
_space_group_name_Hall '-P 2ybc'
_space_group_name_H-M_alt 'P 1 21/c 1'
_atom_sites_solution_hydrogens geom
_audit_creation_date 2022-05-07
_audit_creation_method
;
Olex2 1.3-ac4
(compiled 2018.12.18 svn.r3554 for Rigaku Oxford Diffraction, GUI svn.r1)
;
_audit_update_record
;
2022-10-15 deposited with the CCDC.	2022-11-30 downloaded from the CCDC.
;
_cell_angle_alpha 90
_cell_angle_beta 117.646(2)
_cell_angle_gamma 90
_cell_formula_units_Z 4
_cell_length_a 16.4674(10)
_cell_length_b 7.5481(5)
_cell_length_c 16.6864(10)
_cell_measurement_reflns_used 7187
_cell_measurement_temperature 297(2)
_cell_measurement_theta_max 26.40
_cell_measurement_theta_min 2.76
_cell_volume 1837.3(2)
_computing_molecular_graphics 'Olex2 (Dolomanov et al., 2009)'
_computing_publication_material 'Olex2 (Dolomanov et al., 2009)'
_computing_structure_refinement 'ShelXL (Sheldrick, 2015)'
_computing_structure_solution 'SHELXT 2014/5 (Sheldrick, 2014)'
_diffrn_ambient_temperature 297.46
_diffrn_measured_fraction_theta_full 0.986
_diffrn_measured_fraction_theta_max 0.986
_diffrn_measurement_device_type 'Bruker APEX-II CCD'
_diffrn_measurement_method '\f and \w scans'
_diffrn_radiation_type MoK\a
_diffrn_radiation_wavelength 0.71073
_diffrn_reflns_av_R_equivalents 0.0382
_diffrn_reflns_av_unetI/netI 0.0308
_diffrn_reflns_Laue_measured_fraction_full 0.986
_diffrn_reflns_Laue_measured_fraction_max 0.986
_diffrn_reflns_limit_h_max 19
_diffrn_reflns_limit_h_min -19
_diffrn_reflns_limit_k_max 8
_diffrn_reflns_limit_k_min -8
_diffrn_reflns_limit_l_max 19
_diffrn_reflns_limit_l_min -19
_diffrn_reflns_number 15049
_diffrn_reflns_point_group_measured_fraction_full 0.986
_diffrn_reflns_point_group_measured_fraction_max 0.986
_diffrn_reflns_theta_full 25.000
_diffrn_reflns_theta_max 25.000
_diffrn_reflns_theta_min 2.756
_diffrn_standards_number 0
_exptl_absorpt_coefficient_mu 2.408
_exptl_absorpt_correction_type none
_exptl_crystal_colour 'clear whiteish white'
_exptl_crystal_colour_lustre clear
_exptl_crystal_colour_modifier whiteish
_exptl_crystal_colour_primary white
_exptl_crystal_density_diffrn 1.615
_exptl_crystal_description block
_exptl_crystal_F_000 900
_exptl_crystal_recrystallization_method 'Re-crystallisation from solvent'
_exptl_crystal_size_max 0.2
_exptl_crystal_size_mid 0.15
_exptl_crystal_size_min 0.1
_refine_diff_density_max 0.538
_refine_diff_density_min -1.057
_refine_diff_density_rms 0.062
_refine_ls_extinction_method none
_refine_ls_goodness_of_fit_ref 1.061
_refine_ls_hydrogen_treatment constr
_refine_ls_matrix_type full
_refine_ls_number_parameters 246
_refine_ls_number_reflns 3187
_refine_ls_number_restraints 0
_refine_ls_restrained_S_all 1.061
_refine_ls_R_factor_all 0.0550
_refine_ls_R_factor_gt 0.0462
_refine_ls_shift/su_max 0.000
_refine_ls_shift/su_mean 0.000
_refine_ls_structure_factor_coef Fsqd
_refine_ls_weighting_details 'w=1/[\s^2^(Fo^2^)+(0.0703P)^2^+1.6542P] where P=(Fo^2^+2Fc^2^)/3'
_refine_ls_weighting_scheme calc
_refine_ls_wR_factor_gt 0.1256
_refine_ls_wR_factor_ref 0.1320
_reflns_Friedel_coverage 0.000
_reflns_number_gt 2695
_reflns_number_total 3187
_reflns_threshold_expression 'I > 2\s(I)'
_cod_data_source_file d2ob01890j3.cif
_cod_data_source_block Compound5ce
_cod_depositor_comments 'Adding full bibliography for 7159040--7159044.cif.'
_cod_database_code 7159041
_shelx_shelxl_version_number 2018/3
_shelx_space_group_comment
;
The symmetry employed for this shelxl refinement is uniquely defined
by the following loop, which should always be used as a source of
symmetry information in preference to the above space-group names.
They are only intended as comments.
;
_shelx_estimated_absorpt_t_max 0.795
_shelx_estimated_absorpt_t_min 0.645
_olex2_refinement_description
;
1. Fixed Uiso
 At 1.2 times of:
  All C(H) groups, All C(H,H) groups
 At 1.5 times of:
  All C(H,H,H) groups
2.a Secondary CH2 refined with riding coordinates:
 C1(H1A,H1B)
2.b Aromatic/amide H refined with riding coordinates:
 C9(H9), C19(H19), C7(H7), C15(H15), C18(H18), C16(H16), C17(H17)
2.c Idealised Me refined as rotating group:
 C13(H13A,H13B,H13C), C20(H20A,H20B,H20C)
;
_olex2_submission_special_instructions 'No special instructions were received'

loop_
_space_group_symop_operation_xyz
'x, y, z'
'-x, y+1/2, -z+1/2'
'-x, -y, -z'
'x, -y-1/2, z-1/2'

loop_
_atom_site_label
_atom_site_type_symbol
_atom_site_fract_x
_atom_site_fract_y
_atom_site_fract_z
_atom_site_U_iso_or_equiv
_atom_site_adp_type
_atom_site_occupancy
_atom_site_site_symmetry_order
_atom_site_calc_flag
_atom_site_refinement_flags_posn
_atom_site_refinement_flags_adp
_atom_site_refinement_flags_occupancy
_atom_site_disorder_assembly
_atom_site_disorder_group
Br1 Br 0.28851(3) 0.68778(6) 0.00224(2) 0.0706(2) Uani 1 1 d . . . . .
O3 O 0.78562(15) 0.6328(3) 0.42070(14) 0.0484(5) Uani 1 1 d . . . . .
O1 O 0.49347(15) 0.5380(3) 0.40086(14) 0.0509(6) Uani 1 1 d . . . . .
O4 O 0.31450(16) 0.5205(4) 0.31945(16) 0.0588(6) Uani 1 1 d . . . . .
O2 O 0.76942(18) 0.6858(4) 0.54208(16) 0.0631(7) Uani 1 1 d . . . . .
C4 C 0.4984(2) 0.6085(4) 0.26208(19) 0.0397(6) Uani 1 1 d . . . . .
C3 C 0.5992(2) 0.6096(4) 0.31408(19) 0.0387(6) Uani 1 1 d . . . . .
C9 C 0.4486(2) 0.6485(4) 0.1695(2) 0.0439(7) Uani 1 1 d . . . . .
H9 H 0.478889 0.681922 0.136712 0.053 Uiso 1 1 calc R . . . .
C2 C 0.6349(2) 0.6338(4) 0.4051(2) 0.0420(7) Uani 1 1 d . . . . .
C6 C 0.3539(2) 0.5598(4) 0.2661(2) 0.0463(7) Uani 1 1 d . . . . .
C12 C 0.6603(2) 0.5764(4) 0.27481(18) 0.0374(6) Uani 1 1 d . . . . .
C5 C 0.4494(2) 0.5702(4) 0.3098(2) 0.0424(7) Uani 1 1 d . . . . .
C11 C 0.7516(2) 0.5869(4) 0.33070(19) 0.0419(7) Uani 1 1 d . . . . .
C10 C 0.7312(2) 0.6525(4) 0.4619(2) 0.0453(7) Uani 1 1 d . . . . .
C13 C 0.6255(2) 0.5111(5) 0.1791(2) 0.0475(7) Uani 1 1 d . . . . .
H13A H 0.613681 0.610429 0.139252 0.071 Uiso 1 1 calc GR . . . .
H13B H 0.569865 0.445356 0.161420 0.071 Uiso 1 1 calc GR . . . .
H13C H 0.670781 0.435933 0.175610 0.071 Uiso 1 1 calc GR . . . .
C19 C 0.8260(2) 0.5928(5) 0.2293(2) 0.0492(8) Uani 1 1 d . . . . .
H19 H 0.775097 0.650991 0.185158 0.059 Uiso 1 1 calc R . . . .
C14 C 0.8280(2) 0.5472(4) 0.3113(2) 0.0440(7) Uani 1 1 d . . . . .
C8 C 0.3549(2) 0.6377(4) 0.1282(2) 0.0470(7) Uani 1 1 d . . . . .
C1 C 0.5738(2) 0.6436(5) 0.4488(2) 0.0522(8) Uani 1 1 d . . . . .
H1A H 0.606841 0.602256 0.510773 0.063 Uiso 1 1 calc R . . . .
H1B H 0.556112 0.765774 0.449943 0.063 Uiso 1 1 calc R . . . .
C7 C 0.3064(2) 0.5930(5) 0.1736(2) 0.0499(8) Uani 1 1 d . . . . .
H7 H 0.242769 0.585155 0.143040 0.060 Uiso 1 1 calc R . . . .
C15 C 0.9059(3) 0.4619(5) 0.3766(2) 0.0594(9) Uani 1 1 d . . . . .
H15 H 0.908917 0.431805 0.431938 0.071 Uiso 1 1 calc R . . . .
C20 C 0.2185(2) 0.5499(6) 0.2833(3) 0.0618(9) Uani 1 1 d . . . . .
H20A H 0.204217 0.668723 0.260475 0.093 Uiso 1 1 calc GR . . . .
H20B H 0.200714 0.533383 0.330068 0.093 Uiso 1 1 calc GR . . . .
H20C H 0.185887 0.467538 0.235123 0.093 Uiso 1 1 calc GR . . . .
C18 C 0.8987(3) 0.5521(6) 0.2134(3) 0.0619(9) Uani 1 1 d . . . . .
H18 H 0.896609 0.582969 0.158562 0.074 Uiso 1 1 calc R . . . .
C16 C 0.9774(3) 0.4225(7) 0.3604(3) 0.0739(12) Uani 1 1 d . . . . .
H16 H 1.028779 0.365799 0.404628 0.089 Uiso 1 1 calc R . . . .
C17 C 0.9744(3) 0.4661(7) 0.2781(3) 0.0731(12) Uani 1 1 d . . . . .
H17 H 1.023072 0.437365 0.266911 0.088 Uiso 1 1 calc R . . . .
Cl1 Cl 0.9842(4) 0.3867(4) 0.0603(2) 0.1974(15) Uani 1 1 d . . . . .
C21 C 0.9460(11) 0.512(3) -0.0123(13) 0.309(11) Uani 1 1 d . . . . .

loop_
_atom_site_aniso_label
_atom_site_aniso_U_11
_atom_site_aniso_U_22
_atom_site_aniso_U_33
_atom_site_aniso_U_23
_atom_site_aniso_U_13
_atom_site_aniso_U_12
Br1 0.0695(3) 0.0847(3) 0.0324(2) 0.00897(16) 0.00238(19) 0.00245(19)
O3 0.0444(12) 0.0612(14) 0.0303(11) -0.0051(10) 0.0093(9) -0.0054(10)
O1 0.0459(12) 0.0723(16) 0.0311(11) 0.0071(10) 0.0149(9) 0.0057(11)
O4 0.0448(12) 0.0822(18) 0.0468(13) 0.0114(12) 0.0191(11) 0.0055(12)
O2 0.0599(15) 0.0869(19) 0.0316(13) -0.0152(12) 0.0120(12) -0.0100(13)
C4 0.0468(16) 0.0368(15) 0.0302(14) 0.0005(12) 0.0133(13) 0.0040(12)
C3 0.0469(16) 0.0334(15) 0.0302(14) 0.0015(11) 0.0132(13) 0.0013(12)
C9 0.0515(18) 0.0402(16) 0.0325(15) 0.0037(12) 0.0130(14) 0.0015(13)
C2 0.0478(17) 0.0429(16) 0.0296(15) -0.0013(12) 0.0131(13) 0.0024(13)
C6 0.0484(17) 0.0461(18) 0.0394(16) 0.0015(13) 0.0162(14) 0.0052(14)
C12 0.0439(16) 0.0336(15) 0.0302(14) 0.0018(11) 0.0133(12) -0.0026(12)
C5 0.0462(17) 0.0447(17) 0.0315(15) 0.0026(12) 0.0139(13) 0.0070(13)
C11 0.0509(17) 0.0394(16) 0.0296(14) 0.0015(12) 0.0136(13) -0.0012(13)
C10 0.0499(18) 0.0489(18) 0.0315(16) -0.0033(13) 0.0142(14) -0.0018(14)
C13 0.0501(18) 0.0550(19) 0.0343(16) -0.0049(14) 0.0169(14) -0.0048(15)
C19 0.0487(18) 0.0499(19) 0.0457(18) 0.0054(15) 0.0191(15) -0.0012(14)
C14 0.0442(16) 0.0437(17) 0.0393(16) -0.0011(13) 0.0153(13) -0.0029(13)
C8 0.0523(18) 0.0422(17) 0.0337(16) 0.0013(13) 0.0092(14) 0.0031(14)
C1 0.0473(18) 0.071(2) 0.0325(16) -0.0024(15) 0.0139(14) 0.0092(16)
C7 0.0437(17) 0.0519(19) 0.0403(17) -0.0020(14) 0.0080(14) 0.0013(14)
C15 0.058(2) 0.071(2) 0.0401(18) 0.0063(16) 0.0155(16) 0.0135(18)
C20 0.0465(19) 0.067(2) 0.064(2) 0.0069(19) 0.0195(17) 0.0007(17)
C18 0.059(2) 0.073(2) 0.059(2) 0.0037(19) 0.0329(19) -0.0021(18)
C16 0.049(2) 0.094(3) 0.064(2) 0.007(2) 0.0140(19) 0.023(2)
C17 0.053(2) 0.092(3) 0.078(3) -0.006(2) 0.034(2) 0.005(2)
Cl1 0.334(5) 0.146(2) 0.183(3) -0.029(2) 0.180(3) -0.020(3)
C21 0.178(11) 0.33(2) 0.227(15) -0.050(13) -0.071(10) 0.116(13)

loop_
_atom_type_symbol
_atom_type_description
_atom_type_scat_dispersion_real
_atom_type_scat_dispersion_imag
_atom_type_scat_source
C C 0.0033 0.0016 'International Tables Vol C Tables 4.2.6.8 and 6.1.1.4'
H H 0.0000 0.0000 'International Tables Vol C Tables 4.2.6.8 and 6.1.1.4'
Br Br -0.2901 2.4595 'International Tables Vol C Tables 4.2.6.8 and 6.1.1.4'
Cl Cl 0.1484 0.1585 'International Tables Vol C Tables 4.2.6.8 and 6.1.1.4'
O O 0.0106 0.0060 'International Tables Vol C Tables 4.2.6.8 and 6.1.1.4'

loop_
_geom_angle_atom_site_label_1
_geom_angle_atom_site_label_2
_geom_angle_atom_site_label_3
_geom_angle
_geom_angle_site_symmetry_1
_geom_angle_site_symmetry_3
_geom_angle_publ_flag
C10 O3 C11 123.0(2) . . ?
C5 O1 C1 113.5(3) . . ?
C6 O4 C20 117.6(3) . . ?
C9 C4 C3 124.7(3) . . ?
C5 C4 C3 117.1(3) . . ?
C5 C4 C9 118.2(3) . . ?
C2 C3 C4 116.3(3) . . ?
C2 C3 C12 119.6(3) . . ?
C12 C3 C4 124.0(3) . . ?
C4 C9 H9 120.5 . . ?
C8 C9 C4 119.1(3) . . ?
C8 C9 H9 120.5 . . ?
C3 C2 C10 121.7(3) . . ?
C3 C2 C1 120.7(3) . . ?
C10 C2 C1 117.6(3) . . ?
O4 C6 C5 115.9(3) . . ?
O4 C6 C7 125.0(3) . . ?
C7 C6 C5 119.1(3) . . ?
C3 C12 C13 122.1(3) . . ?
C11 C12 C3 117.3(3) . . ?
C11 C12 C13 120.2(3) . . ?
O1 C5 C4 121.3(3) . . ?
O1 C5 C6 117.3(3) . . ?
C6 C5 C4 121.5(3) . . ?
O3 C11 C14 109.5(3) . . ?
C12 C11 O3 121.6(3) . . ?
C12 C11 C14 128.9(3) . . ?
O3 C10 C2 116.1(3) . . ?
O2 C10 O3 116.9(3) . . ?
O2 C10 C2 127.0(3) . . ?
C12 C13 H13A 109.5 . . ?
C12 C13 H13B 109.5 . . ?
C12 C13 H13C 109.5 . . ?
H13A C13 H13B 109.5 . . ?
H13A C13 H13C 109.5 . . ?
H13B C13 H13C 109.5 . . ?
C14 C19 H19 119.8 . . ?
C18 C19 H19 119.8 . . ?
C18 C19 C14 120.4(3) . . ?
C19 C14 C11 122.2(3) . . ?
C19 C14 C15 118.3(3) . . ?
C15 C14 C11 119.5(3) . . ?
C9 C8 Br1 118.6(3) . . ?
C9 C8 C7 123.0(3) . . ?
C7 C8 Br1 118.4(2) . . ?
O1 C1 C2 110.9(3) . . ?
O1 C1 H1A 109.4 . . ?
O1 C1 H1B 109.4 . . ?
C2 C1 H1A 109.4 . . ?
C2 C1 H1B 109.4 . . ?
H1A C1 H1B 108.0 . . ?
C6 C7 H7 120.5 . . ?
C8 C7 C6 119.0(3) . . ?
C8 C7 H7 120.5 . . ?
C14 C15 H15 119.6 . . ?
C16 C15 C14 120.9(4) . . ?
C16 C15 H15 119.6 . . ?
O4 C20 H20A 109.5 . . ?
O4 C20 H20B 109.5 . . ?
O4 C20 H20C 109.5 . . ?
H20A C20 H20B 109.5 . . ?
H20A C20 H20C 109.5 . . ?
H20B C20 H20C 109.5 . . ?
C19 C18 H18 119.8 . . ?
C17 C18 C19 120.4(4) . . ?
C17 C18 H18 119.8 . . ?
C15 C16 H16 119.7 . . ?
C15 C16 C17 120.5(4) . . ?
C17 C16 H16 119.7 . . ?
C18 C17 C16 119.4(4) . . ?
C18 C17 H17 120.3 . . ?
C16 C17 H17 120.3 . . ?
C21 Cl1 C21 58.4(10) . 3_765 ?
Cl1 C21 Cl1 121.6(10) . 3_765 ?
Cl1 C21 C21 73.5(12) . 3_765 ?
C21 C21 Cl1 48.1(17) 3_765 3_765 ?

loop_
_geom_bond_atom_site_label_1
_geom_bond_atom_site_label_2
_geom_bond_distance
_geom_bond_site_symmetry_2
_geom_bond_publ_flag
Br1 C8 1.904(3) . ?
O3 C11 1.381(4) . ?
O3 C10 1.367(4) . ?
O1 C5 1.369(4) . ?
O1 C1 1.429(4) . ?
O4 C6 1.355(4) . ?
O4 C20 1.424(4) . ?
O2 C10 1.211(4) . ?
C4 C3 1.473(4) . ?
C4 C9 1.405(4) . ?
C4 C5 1.401(4) . ?
C3 C2 1.363(4) . ?
C3 C12 1.455(4) . ?
C9 H9 0.9300 . ?
C9 C8 1.370(5) . ?
C2 C10 1.428(5) . ?
C2 C1 1.493(5) . ?
C6 C5 1.396(5) . ?
C6 C7 1.391(5) . ?
C12 C11 1.355(4) . ?
C12 C13 1.508(4) . ?
C11 C14 1.469(5) . ?
C13 H13A 0.9600 . ?
C13 H13B 0.9600 . ?
C13 H13C 0.9600 . ?
C19 H19 0.9300 . ?
C19 C14 1.395(4) . ?
C19 C18 1.376(5) . ?
C14 C15 1.397(5) . ?
C8 C7 1.374(5) . ?
C1 H1A 0.9700 . ?
C1 H1B 0.9700 . ?
C7 H7 0.9300 . ?
C15 H15 0.9300 . ?
C15 C16 1.357(6) . ?
C20 H20A 0.9600 . ?
C20 H20B 0.9600 . ?
C20 H20C 0.9600 . ?
C18 H18 0.9300 . ?
C18 C17 1.375(6) . ?
C16 H16 0.9300 . ?
C16 C17 1.389(6) . ?
C17 H17 0.9300 . ?
Cl1 C21 1.43(2) . ?
Cl1 C21 1.84(3) 3_765 ?
C21 C21 1.64(4) 3_765 ?
